data_2020465
loop_
_publ_author_name
'Seiler, Vanessa Kristina'
'H\"utzler, Wilhelm Maximilian'
'Bolte, Michael'

_publ_section_title
;
 Eight new crystal structures of 5-(hydroxymethyl)uracil, 5-carboxyuracil
 and 5-carboxy-2-thiouracil: insights into the hydrogen-bonded networks
 and the predominant conformations of the C5-bound residues
;
_journal_issue 5
_journal_name_full 'Acta Crystallographica Section C'
_journal_page_first 379
_journal_page_last 388
_journal_paper_doi 10.1107/S2053229616004861
_journal_volume 72
_journal_year 2016
_chemical_formula_iupac 'C5 H6 N2 O3'
_chemical_formula_moiety 'C5 H6 N2 O3'
_chemical_formula_sum 'C5 H6 N2 O3'
_chemical_formula_weight 142.12
_chemical_name_systematic
;
5-(Hydroxymethyl)uracil
;
_space_group_crystal_system triclinic
_space_group_IT_number 2
_space_group_name_Hall '-P 1'
_space_group_name_H-M_alt 'P -1'
_symmetry_space_group_name_Hall '-P 1'
_symmetry_space_group_name_H-M 'P -1'
_atom_sites_solution_hydrogens mixed
_audit_creation_method SHELXL-2014/7
_cell_angle_alpha 66.97(2)
_cell_angle_beta 88.09(2)
_cell_angle_gamma 87.07(2)
_cell_formula_units_Z 2
_cell_length_a 4.874(3)
_cell_length_b 7.663(2)
_cell_length_c 8.325(3)
_cell_measurement_reflns_used 3734
_cell_measurement_temperature 173(2)
_cell_measurement_theta_max 26.11
_cell_measurement_theta_min 4.19
_cell_volume 285.7(2)
_computing_cell_refinement
;
X-AREA (Stoe & Cie, 2001)
;
_computing_data_collection
;
X-AREA (Stoe & Cie, 2001)
;
_computing_data_reduction
;
X-AREA (Stoe & Cie, 2001)
;
_computing_molecular_graphics
;
Mercury (Macrae <i>et al.</i>,  2008) and XP in SHELXTL-Plus (Sheldrick,
2008)
;
_computing_publication_material
;
publCIF (Westrip, 2010)
;
_computing_structure_refinement
;
SHELXL2014 (Sheldrick, 2015)
;
_computing_structure_solution
;
SHELXS97 (Sheldrick, 2008)
;
_diffrn_ambient_temperature 173(2)
_diffrn_measured_fraction_theta_full 0.995
_diffrn_measured_fraction_theta_max 0.993
_diffrn_measurement_device_type 'Stoe IPDS II two-circle'
_diffrn_measurement_method \w
_diffrn_radiation_type MoK\a
_diffrn_radiation_wavelength 0.71073
_diffrn_reflns_av_R_equivalents 0.0455
_diffrn_reflns_limit_h_max 5
_diffrn_reflns_limit_h_min -5
_diffrn_reflns_limit_k_max 8
_diffrn_reflns_limit_k_min -9
_diffrn_reflns_limit_l_max 10
_diffrn_reflns_limit_l_min -10
_diffrn_reflns_number 2369
_diffrn_reflns_theta_full 25.000
_diffrn_reflns_theta_max 25.825
_diffrn_reflns_theta_min 4.187
_exptl_absorpt_coefficient_mu 0.139
_exptl_absorpt_correction_T_max 1.000
_exptl_absorpt_correction_T_min 0.221
_exptl_absorpt_correction_type multi-scan
_exptl_absorpt_process_details
;
(X-AREA; Stoe & Cie, 2001)
;
_exptl_crystal_colour colourless
_exptl_crystal_density_diffrn 1.652
_exptl_crystal_description block
_exptl_crystal_F_000 148
_exptl_crystal_size_max 0.300
_exptl_crystal_size_mid 0.300
_exptl_crystal_size_min 0.100
_refine_diff_density_max 0.424
_refine_diff_density_min -0.300
_refine_ls_extinction_method none
_refine_ls_goodness_of_fit_ref 1.053
_refine_ls_hydrogen_treatment mixed
_refine_ls_matrix_type full
_refine_ls_number_parameters 100
_refine_ls_number_reflns 1091
_refine_ls_number_restraints 3
_refine_ls_restrained_S_all 2.090
_refine_ls_R_factor_all 0.0774
_refine_ls_R_factor_gt 0.0554
_refine_ls_shift/su_max 0.000
_refine_ls_shift/su_mean 0.000
_refine_ls_structure_factor_coef Fsqd
_refine_ls_weighting_details 'w=1/[\s^2^(Fo^2^)+(0.0885P)^2^] where P=(Fo^2^+2Fc^2^)/3'
_refine_ls_weighting_scheme calc
_refine_ls_wR_factor_gt 0.1316
_refine_ls_wR_factor_ref 0.1452
_reflns_number_gt 807
_reflns_number_total 1091
_reflns_threshold_expression 'I > 2\s(I)'
_cod_data_source_file eg3200sup1.cif
_cod_data_source_block I
_cod_depositor_comments 'Adding full bibliography for 2020465--2020472.cif.'
_cod_database_code 2020465
_cod_database_fobs_code 2020465
_shelx_space_group_comment
;
The symmetry employed for this shelxl refinement is uniquely defined
by the following loop, which should always be used as a source of
symmetry information in preference to the above space-group names.
They are only intended as comments.
;
_shelx_estimated_absorpt_t_min 0.960
_shelx_estimated_absorpt_t_max 0.986

loop_
_space_group_symop_operation_xyz
'x, y, z'
'-x, -y, -z'

loop_
_atom_site_type_symbol
_atom_site_label
_atom_site_fract_x
_atom_site_fract_y
_atom_site_fract_z
_atom_site_U_iso_or_equiv
_atom_site_adp_type
_atom_site_calc_flag
_atom_site_occupancy
N N1A 0.5660(4) 0.7411(3) 0.1098(2) 0.0359(5) Uani d 1
H H1A 0.642(6) 0.839(3) 0.031(3) 0.043 Uiso d 1
C C2A 0.3415(5) 0.7754(3) 0.1960(3) 0.0326(5) Uani d 1
O O21A 0.2416(4) 0.9366(2) 0.1639(2) 0.0412(5) Uani d 1
N N3A 0.2324(4) 0.6186(3) 0.3222(2) 0.0341(5) Uani d 1
H H3A 0.085(5) 0.638(4) 0.382(3) 0.041 Uiso d 1
C C4A 0.3311(5) 0.4326(3) 0.3714(3) 0.0325(6) Uani d 1
O O41A 0.2218(3) 0.3042(2) 0.49405(19) 0.0359(5) Uani d 1
C C5A 0.5660(5) 0.4053(3) 0.2708(3) 0.0336(6) Uani d 1
C C51A 0.6791(5) 0.2072(3) 0.3083(3) 0.0373(6) Uani d 1
H H51A 0.7541 0.1505 0.4277 0.045 Uiso calc 1
H H51B 0.5316 0.1269 0.3004 0.045 Uiso calc 1
O O51A 0.8878(4) 0.2167(3) 0.1852(2) 0.0494(6) Uani d 1
H H51C 0.956(7) 0.107(5) 0.205(4) 0.059 Uiso d 1
C C6A 0.6701(5) 0.5607(3) 0.1439(3) 0.0339(5) Uani d 1
H H6A 0.8216 0.5441 0.0757 0.041 Uiso calc 1

loop_
_atom_site_aniso_label
_atom_site_aniso_U_11
_atom_site_aniso_U_22
_atom_site_aniso_U_33
_atom_site_aniso_U_12
_atom_site_aniso_U_13
_atom_site_aniso_U_23
N1A 0.0353(12) 0.0288(10) 0.0358(11) -0.0018(8) 0.0057(8) -0.0047(8)
C2A 0.0310(13) 0.0299(11) 0.0320(11) 0.0005(9) -0.0001(9) -0.0069(9)
O21A 0.0412(10) 0.0290(8) 0.0438(10) 0.0023(7) 0.0097(7) -0.0051(7)
N3A 0.0295(11) 0.0305(10) 0.0372(11) -0.0013(8) 0.0039(8) -0.0080(8)
C4A 0.0302(13) 0.0315(11) 0.0332(12) -0.0023(9) -0.0018(9) -0.0096(9)
O41A 0.0331(10) 0.0309(9) 0.0365(9) -0.0029(7) 0.0058(7) -0.0056(7)
C5A 0.0289(13) 0.0332(12) 0.0362(12) -0.0016(9) -0.0003(9) -0.0109(10)
C51A 0.0366(13) 0.0310(11) 0.0398(13) -0.0008(9) 0.0065(10) -0.0097(9)
O51A 0.0500(12) 0.0360(9) 0.0550(11) 0.0057(8) 0.0147(9) -0.0120(8)
C6A 0.0314(13) 0.0330(11) 0.0345(12) 0.0012(9) 0.0002(9) -0.0104(9)

loop_
_atom_type_symbol
_atom_type_description
_atom_type_scat_dispersion_real
_atom_type_scat_dispersion_imag
_atom_type_scat_source
C C 0.0033 0.0016 'International Tables Vol C Tables 4.2.6.8 and 6.1.1.4'
H H 0.0000 0.0000 'International Tables Vol C Tables 4.2.6.8 and 6.1.1.4'
N N 0.0061 0.0033 'International Tables Vol C Tables 4.2.6.8 and 6.1.1.4'
O O 0.0106 0.0060 'International Tables Vol C Tables 4.2.6.8 and 6.1.1.4'

loop_
_geom_angle_atom_site_label_1
_geom_angle_atom_site_label_2
_geom_angle_atom_site_label_3
_geom_angle
C2A N1A C6A 122.0(2)
C2A N1A H1A 117.0(19)
C6A N1A H1A 121.0(19)
O21A C2A N1A 122.8(2)
O21A C2A N3A 121.8(2)
N1A C2A N3A 115.5(2)
C2A N3A C4A 126.5(2)
C2A N3A H3A 117.2(18)
C4A N3A H3A 116.2(18)
O41A C4A N3A 120.2(2)
O41A C4A C5A 124.6(2)
N3A C4A C5A 115.17(19)
C6A C5A C4A 118.0(2)
C6A C5A C51A 122.9(2)
C4A C5A C51A 119.12(19)
O51A C51A C5A 108.29(19)
O51A C51A H51A 110.0
C5A C51A H51A 110.0
O51A C51A H51B 110.0
C5A C51A H51B 110.0
H51A C51A H51B 108.4
C51A O51A H51C 110(2)
C5A C6A N1A 122.7(2)
C5A C6A H6A 118.6
N1A C6A H6A 118.6

loop_
_geom_bond_atom_site_label_1
_geom_bond_atom_site_label_2
_geom_bond_distance
N1A C2A 1.359(3)
N1A C6A 1.371(3)
N1A H1A 0.872(17)
C2A O21A 1.234(3)
C2A N3A 1.368(3)
N3A C4A 1.385(3)
N3A H3A 0.899(17)
C4A O41A 1.235(3)
C4A C5A 1.451(3)
C5A C6A 1.354(3)
C5A C51A 1.503(3)
C51A O51A 1.403(3)
C51A H51A 0.9900
C51A H51B 0.9900
O51A H51C 0.84(4)
C6A H6A 0.9500

loop_
_geom_hbond_atom_site_label_D
_geom_hbond_atom_site_label_H
_geom_hbond_atom_site_label_A
_geom_hbond_site_symmetry_A
_geom_hbond_distance_DH
_geom_hbond_distance_HA
_geom_hbond_distance_DA
_geom_hbond_angle_DHA
N1A H1A O21A 2_675 0.872(17) 1.940(18) 2.804(3) 171(3)
N3A H3A O41A 2_566 0.899(17) 1.920(18) 2.817(3) 176(3)
O51A H51C O21A 1_645 0.84(4) 1.97(4) 2.741(3) 151(3)

loop_
_geom_torsion_atom_site_label_1
_geom_torsion_atom_site_label_2
_geom_torsion_atom_site_label_3
_geom_torsion_atom_site_label_4
_geom_torsion
C6A N1A C2A O21A -178.2(2)
C6A N1A C2A N3A 1.9(3)
O21A C2A N3A C4A -178.5(2)
N1A C2A N3A C4A 1.4(3)
C2A N3A C4A O41A 176.2(2)
C2A N3A C4A C5A -3.1(3)
O41A C4A C5A C6A -177.6(2)
N3A C4A C5A C6A 1.7(3)
O41A C4A C5A C51A 3.7(4)
N3A C4A C5A C51A -177.0(2)
C6A C5A C51A O51A -3.7(3)
C4A C5A C51A O51A 175.0(2)
C4A C5A C6A N1A 1.2(4)
C51A C5A C6A N1A 179.9(2)
C2A N1A C6A C5A -3.3(4)
